data_2002880
loop_
_publ_author_name
'Scheikowski, M'
'Mueller-Buschbaum, Hk'

_publ_section_title
;
Zur Kenntnis eines Kalium-Barium-Oxogallat/-zinkats KBa6Ga7Zn4O21
;
_journal_name_full
;
Zeitschrift fuer Anorganische und Allgemeine Chemie
;
_journal_page_first 155
_journal_page_last 159
_journal_paper_doi 10.1002/zaac.19946200125
_journal_volume 620
_journal_year 1994
_chemical_formula_structural 'K Ba6 Ga7 Zn4 O21'
_chemical_formula_sum 'Ba6 Ga7 K O21 Zn4'
_chemical_name_systematic
;
Potassium hexabarium heptagallium tetrazinc oxide
;
_space_group_IT_number 159
_symmetry_cell_setting trigonal
_symmetry_Int_Tables_number 159
_symmetry_space_group_name_Hall 'P 3 -2c'
_symmetry_space_group_name_H-M 'P 3 1 c'
_cell_angle_alpha 90
_cell_angle_beta 90
_cell_angle_gamma 120
_cell_formula_units_Z 2
_cell_length_a 10.790(1)
_cell_length_b 10.790(1)
_cell_length_c 11.822(2)
_cell_volume 1192.0
_refine_ls_R_factor_all 0.039
_cod_database_code 2002880

loop_
_symmetry_equiv_pos_as_xyz
x,y,z
-y,x-y,z
y-x,-x,z
y,x,1/2+z
x-y,-y,1/2+z
-x,y-x,1/2+z

loop_
_atom_site_label
_atom_site_type_symbol
_atom_site_symmetry_multiplicity
_atom_site_Wyckoff_symbol
_atom_site_fract_x
_atom_site_fract_y
_atom_site_fract_z
_atom_site_occupancy
_atom_site_attached_hydrogens
_atom_site_calc_flag
K1 K1+ 2 b 0.3333 0.6667 0.4043(7) 1. 0 d
Ba1 Ba2+ 6 c 0.3932(2) 0.1975(2) 0.1355(3) 1. 0 d
Ba2 Ba2+ 6 c 0.2664(2) 0.1428(2) 0.4626(3) 1. 0 d
Ga1 Ga3+ 6 c 0.5605(3) 0.1310(3) 0.6309(4) 0.5 0 d
Zn1 Zn2+ 6 c 0.5605(3) 0.1310(3) 0.6309(4) 0.5 0 d
Ga2 Ga3+ 6 c 0.4741(3) 0.0028(3) 0.3878(4) 0.5 0 d
Zn2 Zn2+ 6 c 0.4741(3) 0.0028(3) 0.3878(4) 0.5 0 d
Ga3 Ga3+ 6 c 0.8221(3) 0.1650(3) 0.7778(4) 0.667 0 d
Zn3 Zn2+ 6 c 0.8221(3) 0.1650(3) 0.7778(4) 0.333 0 d
Ga4 Ga3+ 2 b 0.3333 0.6667 0.8114(5) 1. 0 d
Ga5 Ga3+ 2 a 0. 0. 0.2070(5) 1. 0 d
O1 O2- 2 b 0.3333 0.6667 0.1154(8) 1. 0 d
O2 O2- 6 c 0.5772(8) 0.0119(8) 0.5225(8) 1. 0 d
O3 O2- 2 a 0. 0. 0.5527(8) 1. 0 d
O4 O2- 6 c 0.5044(7) 0.6870(7) 0.8475(7) 1. 0 d
O5 O2- 6 c 0.0891(7) 0.6167(8) 0.2702(7) 1. 0 d
O6 O2- 6 c 0.9109(7) 0.2782(7) 0.6482(7) 1. 0 d
O7 O2- 6 c 0.1630(7) 0.1612(7) 0.2611(7) 1. 0 d
O8 O2- 6 c 0.6273(7) 0.7348(7) 0.4138(7) 1. 0 d
O9 O2- 2 b 0.3333 0.6667 0.6511(8) 1. 0 d

loop_
_atom_type_symbol
_atom_type_oxidation_number
K1+ 1.000
Ba2+ 2.000
Ga3+ 3.000
Zn2+ 2.000
O2- -2.000
